data_2227105
loop_
_publ_author_name
'Ehrhardt, Claus'
'Gjikaj, Mimoza'

_publ_section_title
;
 Calcium disodium hexathiodiphosphate(IV) octahydrate
;
_journal_coeditor_code WM2364
_journal_issue 8
_journal_name_full 'Acta Crystallographica Section E'
_journal_page_first i54
_journal_paper_doi 10.1107/S1600536810025304
_journal_volume 66
_journal_year 2010
_chemical_formula_iupac 'Ca Na2 (P2 S6), 8H2 O'
_chemical_formula_moiety 'Ca 2+, 2(Na +), P2 S6 4-, 8(H2 O)'
_chemical_formula_sum 'Ca H16 Na2 O8 P2 S6'
_chemical_formula_weight 484.49
_chemical_name_systematic
;
Calcium disodium hexathiodiphosphate(IV) octahydrate
;
_space_group_IT_number 15
_symmetry_cell_setting monoclinic
_symmetry_space_group_name_Hall '-C 2yc'
_symmetry_space_group_name_H-M 'C 1 2/c 1'
_atom_sites_solution_hydrogens geom
_atom_sites_solution_primary direct
_atom_sites_solution_secondary difmap
_audit_creation_method SHELXL-97
_cell_angle_alpha 90.00
_cell_angle_beta 115.383(11)
_cell_angle_gamma 90.00
_cell_formula_units_Z 4
_cell_length_a 14.702(2)
_cell_length_b 9.3081(14)
_cell_length_c 14.052(2)
_cell_measurement_reflns_used 15599
_cell_measurement_temperature 223(2)
_cell_measurement_theta_max 30.54
_cell_measurement_theta_min 0.995
_cell_volume 1737.3(5)
_computing_cell_refinement 'X-AREA (Stoe & Cie, 2008)'
_computing_data_collection 'X-AREA (Stoe & Cie, 2008)'
_computing_data_reduction 'X-AREA (Stoe & Cie, 2008)'
_computing_molecular_graphics 'DIAMOND (Brandenburg, 2004)'
_computing_publication_material 'SHELXL97 (Sheldrick, 2008)'
_computing_structure_refinement 'SHELXL97 (Sheldrick, 2008)'
_computing_structure_solution 'SHELXS97 (Sheldrick, 2008)'
_diffrn_ambient_temperature 223(2)
_diffrn_measured_fraction_theta_full 0.995
_diffrn_measured_fraction_theta_max 0.995
_diffrn_measurement_device_type 'Stoe IPDS 2'
_diffrn_measurement_method \w-scans
_diffrn_radiation_monochromator graphite
_diffrn_radiation_source 'fine-focus sealed tube'
_diffrn_radiation_type MoK\a
_diffrn_radiation_wavelength 0.71073
_diffrn_reflns_av_R_equivalents 0.0499
_diffrn_reflns_av_sigmaI/netI 0.0245
_diffrn_reflns_limit_h_max 20
_diffrn_reflns_limit_h_min -20
_diffrn_reflns_limit_k_max 13
_diffrn_reflns_limit_k_min -13
_diffrn_reflns_limit_l_max 17
_diffrn_reflns_limit_l_min -20
_diffrn_reflns_number 15223
_diffrn_reflns_theta_full 30.54
_diffrn_reflns_theta_max 30.54
_diffrn_reflns_theta_min 2.67
_diffrn_standards_number 0
_exptl_absorpt_coefficient_mu 1.336
_exptl_absorpt_correction_type none
_exptl_crystal_colour colorless
_exptl_crystal_density_diffrn 1.852
_exptl_crystal_density_method 'not measured'
_exptl_crystal_description block
_exptl_crystal_F_000 992
_exptl_crystal_size_max 0.29
_exptl_crystal_size_mid 0.24
_exptl_crystal_size_min 0.23
_refine_diff_density_max 0.676
_refine_diff_density_min -0.528
_refine_ls_extinction_coef 0.0046(3)
_refine_ls_extinction_expression Fc^*^=kFc[1+0.001xFc^2^\l^3^/sin(2\q)]^-1/4^
_refine_ls_extinction_method 'SHELXL97 (Sheldrick, 2008)'
_refine_ls_goodness_of_fit_ref 1.128
_refine_ls_hydrogen_treatment refall
_refine_ls_matrix_type full
_refine_ls_number_parameters 122
_refine_ls_number_reflns 2650
_refine_ls_number_restraints 0
_refine_ls_restrained_S_all 1.128
_refine_ls_R_factor_all 0.0346
_refine_ls_R_factor_gt 0.0285
_refine_ls_shift/su_max 0.000
_refine_ls_shift/su_mean 0.000
_refine_ls_structure_factor_coef Fsqd
_refine_ls_weighting_details 'w=1/[\s^2^(Fo^2^)+(0.0256P)^2^+2.2311P] where P=(Fo^2^+2Fc^2^)/3'
_refine_ls_weighting_scheme calc
_refine_ls_wR_factor_gt 0.0629
_refine_ls_wR_factor_ref 0.0653
_reflns_number_gt 2369
_reflns_number_total 2650
_reflns_threshold_expression I>2\s(I)
_cod_data_source_file wm2364.cif
_cod_data_source_block I
_cod_original_cell_volume 1737.3(4)
_cod_original_sg_symbol_H-M 'C 2/c'
_cod_database_code 2227105
_cod_database_fobs_code 2227105

loop_
_symmetry_equiv_pos_as_xyz
'x, y, z'
'-x, y, -z+1/2'
'x+1/2, y+1/2, z'
'-x+1/2, y+1/2, -z+1/2'
'-x, -y, -z'
'x, -y, z-1/2'
'-x+1/2, -y+1/2, -z'
'x+1/2, -y+1/2, z-1/2'

loop_
_atom_site_type_symbol
_atom_site_label
_atom_site_fract_x
_atom_site_fract_y
_atom_site_fract_z
_atom_site_U_iso_or_equiv
_atom_site_adp_type
_atom_site_calc_flag
_atom_site_refinement_flags
_atom_site_occupancy
_atom_site_disorder_assembly
_atom_site_disorder_group
Ca Ca 0.5000 0.24842(5) 0.2500 0.01531(10) Uani d S 1 . .
Na Na1 0.2500 0.2500 0.0000 0.0240(2) Uani d S 1 . .
Na Na2 0.5000 0.67523(13) 0.2500 0.0318(2) Uani d S 1 . .
P P 0.20227(3) 0.76310(4) 0.04363(3) 0.01394(9) Uani d . 1 . .
S S1 0.06893(3) 0.67248(4) -0.04913(3) 0.02064(10) Uani d . 1 . .
S S2 0.18887(3) 0.97575(4) 0.06497(3) 0.01807(9) Uani d . 1 . .
S S3 0.27954(3) 0.66563(4) 0.18473(3) 0.02051(10) Uani d . 1 . .
O O1 0.59411(11) 0.04315(16) 0.23418(13) 0.0268(3) Uani d . 1 . .
O O2 0.50720(10) 0.45732(14) 0.14604(10) 0.0217(2) Uani d . 1 . .
O O3 0.41702(10) 0.16862(14) 0.06107(10) 0.0216(2) Uani d . 1 . .
O O4 0.31872(9) 0.32895(14) 0.17753(10) 0.0199(2) Uani d . 1 . .
H H1A 0.629(4) 0.053(5) 0.205(4) 0.096(15) Uiso d . 1 . .
H H1B 0.627(3) 0.002(4) 0.287(3) 0.068(12) Uiso d . 1 . .
H H2A 0.554(3) 0.462(3) 0.133(3) 0.048(9) Uiso d . 1 . .
H H2B 0.453(2) 0.477(3) 0.088(3) 0.045(8) Uiso d . 1 . .
H H3A 0.4123(19) 0.085(3) 0.059(2) 0.029(6) Uiso d . 1 . .
H H3B 0.454(2) 0.192(3) 0.030(2) 0.042(8) Uiso d . 1 . .
H H4A 0.288(2) 0.294(3) 0.212(3) 0.049(8) Uiso d . 1 . .
H H4B 0.306(2) 0.416(3) 0.172(2) 0.040(7) Uiso d . 1 . .

loop_
_atom_site_aniso_label
_atom_site_aniso_U_11
_atom_site_aniso_U_22
_atom_site_aniso_U_33
_atom_site_aniso_U_12
_atom_site_aniso_U_13
_atom_site_aniso_U_23
Ca 0.0144(2) 0.01655(19) 0.01458(19) 0.000 0.00584(15) 0.000
Na1 0.0192(5) 0.0302(5) 0.0196(5) -0.0001(4) 0.0053(4) -0.0011(4)
Na2 0.0283(6) 0.0396(6) 0.0249(5) 0.000 0.0089(4) 0.000
P 0.01509(18) 0.01411(17) 0.01436(17) 0.00019(13) 0.00797(14) 0.00016(12)
S1 0.01688(19) 0.02004(18) 0.0257(2) -0.00401(14) 0.00981(15) -0.00281(14)
S2 0.01954(19) 0.01504(17) 0.01967(18) 0.00092(13) 0.00844(14) -0.00104(13)
S3 0.0250(2) 0.02236(19) 0.01657(17) 0.00676(15) 0.01122(15) 0.00515(14)
O1 0.0201(6) 0.0272(6) 0.0298(7) 0.0039(5) 0.0075(5) -0.0023(5)
O2 0.0197(6) 0.0261(6) 0.0187(5) -0.0009(5) 0.0076(5) 0.0038(5)
O3 0.0241(6) 0.0203(6) 0.0227(6) 0.0002(5) 0.0124(5) -0.0026(5)
O4 0.0210(6) 0.0195(5) 0.0214(6) 0.0014(4) 0.0112(5) -0.0002(4)

loop_
_atom_type_symbol
_atom_type_description
_atom_type_scat_dispersion_real
_atom_type_scat_dispersion_imag
_atom_type_scat_source
Ca Ca 0.2262 0.3064 'International Tables Vol C Tables 4.2.6.8 and 6.1.1.4'
Na Na 0.0362 0.0249 'International Tables Vol C Tables 4.2.6.8 and 6.1.1.4'
P P 0.1023 0.0942 'International Tables Vol C Tables 4.2.6.8 and 6.1.1.4'
S S 0.1246 0.1234 'International Tables Vol C Tables 4.2.6.8 and 6.1.1.4'
O O 0.0106 0.0060 'International Tables Vol C Tables 4.2.6.8 and 6.1.1.4'
H H 0.0000 0.0000 'International Tables Vol C Tables 4.2.6.8 and 6.1.1.4'

loop_
_geom_angle_atom_site_label_1
_geom_angle_atom_site_label_2
_geom_angle_atom_site_label_3
_geom_angle_site_symmetry_1
_geom_angle_site_symmetry_3
_geom_angle
_geom_angle_publ_flag
O1 Ca O1 . 2_655 75.99(8) ?
O1 Ca O2 . . 113.37(5) ?
O1 Ca O2 2_655 . 148.04(5) ?
O1 Ca O2 . 2_655 148.04(5) ?
O1 Ca O2 2_655 2_655 113.37(5) ?
O2 Ca O2 . 2_655 75.64(6) ?
O1 Ca O3 . 2_655 79.99(5) ?
O1 Ca O3 2_655 2_655 73.01(5) ?
O2 Ca O3 . 2_655 137.37(4) ?
O2 Ca O3 2_655 2_655 74.41(4) ?
O1 Ca O3 . . 73.01(5) ?
O1 Ca O3 2_655 . 79.99(5) ?
O2 Ca O3 . . 74.42(4) ?
O2 Ca O3 2_655 . 137.37(4) ?
O3 Ca O3 2_655 . 145.61(6) ?
O1 Ca O4 . . 137.92(5) ?
O1 Ca O4 2_655 . 74.08(5) ?
O2 Ca O4 . . 80.36(5) ?
O2 Ca O4 2_655 . 72.44(4) ?
O3 Ca O4 2_655 . 117.68(4) ?
O3 Ca O4 . . 73.21(4) ?
O1 Ca O4 . 2_655 74.08(5) ?
O1 Ca O4 2_655 2_655 137.92(5) ?
O2 Ca O4 . 2_655 72.44(4) ?
O2 Ca O4 2_655 2_655 80.36(5) ?
O3 Ca O4 2_655 2_655 73.21(4) ?
O3 Ca O4 . 2_655 117.68(4) ?
O4 Ca O4 . 2_655 145.46(6) ?
O3 Na1 O3 . 7 180.0 ?
O3 Na1 O4 . . 78.97(4) ?
O3 Na1 O4 7 . 101.03(4) ?
O3 Na1 O4 . 7 101.03(4) ?
O3 Na1 O4 7 7 78.97(4) ?
O4 Na1 O4 . 7 179.999(2) ?
O3 Na1 S2 . 1_545 90.98(4) ?
O3 Na1 S2 7 1_545 89.02(4) ?
O4 Na1 S2 . 1_545 89.52(3) ?
O4 Na1 S2 7 1_545 90.48(3) ?
O3 Na1 S2 . 7_565 89.02(4) ?
O3 Na1 S2 7 7_565 90.98(4) ?
O4 Na1 S2 . 7_565 90.48(3) ?
O4 Na1 S2 7 7_565 89.52(3) ?
S2 Na1 S2 1_545 7_565 180.0 ?
O2 Na2 O2 . 2_655 73.30(7) ?
O2 Na2 S1 . 8_566 149.72(4) ?
O2 Na2 S1 2_655 8_566 85.08(3) ?
O2 Na2 S1 . 7_565 85.08(3) ?
O2 Na2 S1 2_655 7_565 149.72(4) ?
S1 Na2 S1 8_566 7_565 122.01(5) ?
O2 Na2 S3 . . 96.20(4) ?
O2 Na2 S3 2_655 . 81.01(4) ?
S1 Na2 S3 8_566 . 101.16(2) ?
S1 Na2 S3 7_565 . 80.537(18) ?
O2 Na2 S3 . 2_655 81.01(4) ?
O2 Na2 S3 2_655 2_655 96.20(4) ?
S1 Na2 S3 8_566 2_655 80.537(17) ?
S1 Na2 S3 7_565 2_655 101.16(2) ?
S3 Na2 S3 . 2_655 176.55(5) ?
S1 P S2 . . 112.06(3) ?
S1 P S3 . . 115.28(3) ?
S2 P S3 . . 109.99(3) ?
S1 P P . 7_565 105.34(3) ?
S2 P P . 7_565 108.14(3) ?
S3 P P . 7_565 105.48(3) ?
P S1 Na2 . 7_565 105.07(3) ?
P S2 Na1 . 1_565 137.04(2) ?
P S3 Na2 . . 111.63(3) ?
H1A O1 H1B . . 105(4) ?
Ca O2 Na2 . . 105.53(5) ?
H2A O2 H2B . . 108(3) ?
Na1 O3 Ca . . 104.38(5) ?
Na1 O4 Ca . . 103.44(5) ?
H4A O4 H4B . . 106(3) ?

loop_
_geom_bond_atom_site_label_1
_geom_bond_atom_site_label_2
_geom_bond_site_symmetry_2
_geom_bond_distance
_geom_bond_publ_flag
Ca O1 . 2.4244(14) y
Ca O1 2_655 2.4244(15) ?
Ca O2 . 2.4614(13) y
Ca O2 2_655 2.4615(13) ?
Ca O3 2_655 2.5122(13) ?
Ca O3 . 2.5123(13) y
Ca O4 . 2.5249(13) y
Ca O4 2_655 2.5249(13) ?
Na1 O3 . 2.3523(14) y
Na1 O3 7 2.3523(14) ?
Na1 O4 . 2.3713(13) y
Na1 O4 7 2.3713(13) ?
Na1 S2 1_545 2.9767(5) ?
Na1 S2 7_565 2.9768(5) y
Na2 O2 . 2.5282(17) y
Na2 O2 2_655 2.5283(17) ?
Na2 S1 8_566 2.9242(8) ?
Na2 S1 7_565 2.9242(8) y
Na2 S3 . 2.9673(7) y
Na2 S3 2_655 2.9674(7) ?
P S1 . 2.0156(6) y
P S2 . 2.0241(6) y
P S3 . 2.0282(6) y
P P 7_565 2.2381(8) y
S1 Na2 7_565 2.9242(8) ?
S2 Na1 1_565 2.9768(5) ?
O1 H1A . 0.78(5) ?
O1 H1B . 0.79(4) ?
O2 H2A . 0.79(3) ?
O2 H2B . 0.88(3) ?
O3 H3A . 0.78(3) ?
O3 H3B . 0.86(3) ?
O4 H4A . 0.85(3) ?
O4 H4B . 0.83(3) ?

loop_
_geom_hbond_atom_site_label_D
_geom_hbond_atom_site_label_H
_geom_hbond_atom_site_label_A
_geom_hbond_site_symmetry_A
_geom_hbond_distance_DH
_geom_hbond_distance_HA
_geom_hbond_distance_DA
_geom_hbond_angle_DHA
O1 H1A S3 3_545 0.78(5) 2.58(5) 3.2922(17) 153(4)
O1 H1B S2 2_645 0.79(4) 2.62(4) 3.2892(16) 144(4)
O2 H2A S2 3_545 0.79(3) 2.54(3) 3.3270(15) 172(3)
O2 H2B S2 7_565 0.88(3) 2.30(3) 3.1877(15) 179(3)
O3 H3A S1 7 0.78(3) 2.43(3) 3.1908(15) 168(2)
O3 H3B S1 3_545 0.86(3) 2.39(3) 3.2174(14) 161(3)
O4 H4A S3 4_545 0.85(3) 2.41(3) 3.2468(14) 171(3)
O4 H4B S3 . 0.83(3) 2.37(3) 3.1957(14) 171(3)
